data_4346849
loop_
_publ_author_name
'Thevenon, Arnaud'
'Garden, Jennifer A.'
'White, Andrew J. P.'
'Williams, Charlotte K.'

_publ_section_title
;
 Dinuclear Zinc Salen Catalysts for the Ring Opening Copolymerization of
 Epoxides and Carbon Dioxide or Anhydrides.
;
_journal_issue 24
_journal_name_full 'Inorganic chemistry'
_journal_page_first 11906
_journal_page_last 11915
_journal_paper_doi 10.1021/acs.inorgchem.5b02233
_journal_volume 54
_journal_year 2015
_chemical_formula_moiety 'C42 H56 Cl2 N4 O8 Zn3, 4(C4 H8 O)'
_chemical_formula_sum 'C58 H88 Cl2 N4 O12 Zn3'
_chemical_formula_weight 1300.33
_space_group_crystal_system monoclinic
_space_group_IT_number 15
_space_group_name_Hall '-C 2yc'
_space_group_name_H-M_alt 'C 1 2/c 1'
_atom_sites_solution_hydrogens mixed
_audit_creation_method SHELXL
_cell_angle_alpha 90
_cell_angle_beta 114.880(4)
_cell_angle_gamma 90
_cell_formula_units_Z 4
_cell_length_a 17.2730(5)
_cell_length_b 20.0374(5)
_cell_length_c 19.2903(6)
_cell_measurement_reflns_used 3819
_cell_measurement_temperature 173
_cell_measurement_theta_max 27.7780
_cell_measurement_theta_min 3.0960
_cell_volume 6056.9(4)
_computing_cell_refinement 'CrysAlisPro, Agilent Technologies'
_computing_data_collection 'CrysAlisPro, Agilent Technologies'
_computing_data_reduction 'CrysAlisPro, Agilent Technologies'
_computing_molecular_graphics 'Bruker SHELXTL'
_computing_publication_material 'CIFTAB-2013 (Sheldrick, 2013)'
_computing_structure_refinement 'SHELXL-2013 (Sheldrick, 2013)'
_computing_structure_solution 'SHELXS-2013 (Sheldrick, 2013)'
_diffrn_ambient_temperature 173
_diffrn_detector_area_resol_mean 16.0382
_diffrn_measured_fraction_theta_full 0.989
_diffrn_measured_fraction_theta_max 0.810
_diffrn_measurement_device_type 'Agilent Xcalibur 3 E'
_diffrn_measurement_method 'omega scans'
_diffrn_radiation_type MoK\a
_diffrn_radiation_wavelength 0.71073
_diffrn_reflns_av_R_equivalents 0.0213
_diffrn_reflns_av_unetI/netI 0.0406
_diffrn_reflns_Laue_measured_fraction_full 0.989
_diffrn_reflns_Laue_measured_fraction_max 0.810
_diffrn_reflns_limit_h_max 22
_diffrn_reflns_limit_h_min -18
_diffrn_reflns_limit_k_max 25
_diffrn_reflns_limit_k_min -24
_diffrn_reflns_limit_l_max 13
_diffrn_reflns_limit_l_min -24
_diffrn_reflns_number 10704
_diffrn_reflns_point_group_measured_fraction_full 0.989
_diffrn_reflns_point_group_measured_fraction_max 0.810
_diffrn_reflns_theta_full 25.242
_diffrn_reflns_theta_max 28.202
_diffrn_reflns_theta_min 2.600
_diffrn_source 'Enhance (Mo) X-ray Source'
_exptl_absorpt_coefficient_mu 1.329
_exptl_absorpt_correction_T_max 0.919
_exptl_absorpt_correction_T_min 0.778
_exptl_absorpt_correction_type analytical
_exptl_absorpt_process_details
;
CrysAlisPro, Agilent Technologies,
Version 1.171.37.35 (release 13-08-2014 CrysAlis171 .NET)
(compiled Aug 13 2014,18:06:01)
Analytical numeric absorption correction using a multifaceted crystal
model based on expressions derived by R.C. Clark & J.S. Reid.
(Clark, R. C. & Reid, J. S. (1995). Acta Cryst. A51, 887-897)
Empirical absorption correction using spherical harmonics,
implemented in SCALE3 ABSPACK scaling algorithm.
;
_exptl_crystal_colour Colourless
_exptl_crystal_density_diffrn 1.426
_exptl_crystal_description 'blocky needles'
_exptl_crystal_F_000 2736
_exptl_crystal_size_max 0.39
_exptl_crystal_size_mid 0.09
_exptl_crystal_size_min 0.07
_refine_diff_density_max 0.614
_refine_diff_density_min -0.359
_refine_diff_density_rms 0.063
_refine_ls_extinction_method none
_refine_ls_goodness_of_fit_ref 1.048
_refine_ls_hydrogen_treatment mixed
_refine_ls_matrix_type full
_refine_ls_number_parameters 411
_refine_ls_number_reflns 6042
_refine_ls_number_restraints 156
_refine_ls_restrained_S_all 1.072
_refine_ls_R_factor_all 0.0520
_refine_ls_R_factor_gt 0.0358
_refine_ls_shift/su_max 0.001
_refine_ls_shift/su_mean 0.000
_refine_ls_structure_factor_coef Fsqd
_refine_ls_weighting_details 'w=1/[\s^2^(Fo^2^)+(0.0327P)^2^+9.3116P] where P=(Fo^2^+2Fc^2^)/3'
_refine_ls_weighting_scheme calc
_refine_ls_wR_factor_gt 0.0781
_refine_ls_wR_factor_ref 0.0852
_reflns_Friedel_coverage 0.000
_reflns_number_gt 4865
_reflns_number_total 6042
_reflns_threshold_expression 'I > 2\s(I)'
_cod_data_source_file ic5b02233_si_002.cif
_cod_data_source_block (L2b)Zn3Cl2
_cod_original_cell_volume 6056.8(3)
_cod_original_sg_symbol_H-M 'C 2/c'
_cod_database_code 4346849
_shelx_space_group_comment
;
The symmetry employed for this shelxl refinement is uniquely defined
by the following loop, which should always be used as a source of
symmetry information in preference to the above space-group names.
They are only intended as comments.
;
_shelxl_version_number 2013-4

loop_
_space_group_symop_operation_xyz
'x, y, z'
'-x, y, -z+1/2'
'x+1/2, y+1/2, z'
'-x+1/2, y+1/2, -z+1/2'
'-x, -y, -z'
'x, -y, z-1/2'
'-x+1/2, -y+1/2, -z'
'x+1/2, -y+1/2, z-1/2'

loop_
_atom_site_label
_atom_site_type_symbol
_atom_site_fract_x
_atom_site_fract_y
_atom_site_fract_z
_atom_site_U_iso_or_equiv
_atom_site_adp_type
_atom_site_occupancy
_atom_site_site_symmetry_order
_atom_site_calc_flag
_atom_site_refinement_flags_posn
_atom_site_refinement_flags_adp
_atom_site_refinement_flags_occupancy
_atom_site_disorder_assembly
_atom_site_disorder_group
Zn1 Zn 0.5000 0.60413(2) 0.7500 0.01991(10) Uani 1 2 d S T P . .
Zn2 Zn 0.32084(2) 0.65340(2) 0.62480(2) 0.02242(9) Uani 1 1 d . . . . .
Cl1 Cl 0.27854(4) 0.62989(4) 0.49710(4) 0.03340(17) Uani 1 1 d . . . . .
O1 O 0.44843(10) 0.67107(8) 0.66431(9) 0.0228(4) Uani 1 1 d . . . . .
C2 C 0.47764(16) 0.72699(12) 0.64550(13) 0.0223(5) Uani 1 1 d . . . . .
C3 C 0.54939(16) 0.72510(13) 0.62817(14) 0.0251(6) Uani 1 1 d . . . . .
C4 C 0.57923(18) 0.78296(14) 0.60818(15) 0.0317(6) Uani 1 1 d . . . . .
H4A H 0.6275 0.7813 0.5966 0.038 Uiso 1 1 calc R U . . .
C5 C 0.53828(19) 0.84321(15) 0.60514(18) 0.0385(7) Uani 1 1 d . . . . .
H5A H 0.5581 0.8827 0.5906 0.046 Uiso 1 1 calc R U . . .
C6 C 0.46929(19) 0.84606(14) 0.62301(17) 0.0357(7) Uani 1 1 d . . . . .
H6A H 0.4418 0.8876 0.6208 0.043 Uiso 1 1 calc R U . . .
C7 C 0.43919(16) 0.78841(13) 0.64437(14) 0.0256(6) Uani 1 1 d . . . . .
C8 C 0.37355(16) 0.79440(13) 0.67591(15) 0.0267(6) Uani 1 1 d . . . . .
H8A H 0.4009 0.7822 0.7307 0.032 Uiso 1 1 calc R U . . .
H8B H 0.3564 0.8418 0.6728 0.032 Uiso 1 1 calc R U . . .
N9 N 0.29466(13) 0.75333(11) 0.63836(12) 0.0241(5) Uani 1 1 d D . . . .
H9 H 0.2676(13) 0.7725(10) 0.5921(6) 0.015(6) Uiso 1 1 d D . . . .
C10 C 0.24155(17) 0.76575(14) 0.68068(15) 0.0301(6) Uani 1 1 d . . . . .
H10A H 0.2329 0.8145 0.6817 0.036 Uiso 1 1 calc R U . . .
H10B H 0.2742 0.7511 0.7342 0.036 Uiso 1 1 calc R U . . .
C11 C 0.15356(17) 0.73184(14) 0.64970(16) 0.0313(6) Uani 1 1 d . . . . .
C12 C 0.16031(18) 0.65627(14) 0.66174(17) 0.0334(6) Uani 1 1 d . . . . .
H12A H 0.1947 0.6471 0.7167 0.040 Uiso 1 1 calc R U . . .
H12B H 0.1024 0.6380 0.6479 0.040 Uiso 1 1 calc R U . . .
N13 N 0.19896(14) 0.62108(12) 0.61726(13) 0.0285(5) Uani 1 1 d D . . . .
H13 H 0.1669(14) 0.6320(13) 0.5682(5) 0.029(8) Uiso 1 1 d D . . . .
C14 C 0.19889(17) 0.54772(14) 0.62703(16) 0.0310(6) Uani 1 1 d . . . . .
H14A H 0.2188 0.5262 0.5912 0.037 Uiso 1 1 calc R U . . .
H14B H 0.1397 0.5326 0.6135 0.037 Uiso 1 1 calc R U . . .
C15 C 0.25454(17) 0.52537(13) 0.70683(15) 0.0263(6) Uani 1 1 d . . . . .
C16 C 0.22143(18) 0.48785(14) 0.74930(17) 0.0337(7) Uani 1 1 d . . . . .
H16A H 0.1620 0.4785 0.7283 0.040 Uiso 1 1 calc R U . . .
C17 C 0.27325(19) 0.46425(14) 0.82084(18) 0.0367(7) Uani 1 1 d . . . . .
H17A H 0.2495 0.4393 0.8491 0.044 Uiso 1 1 calc R U . . .
C18 C 0.36014(19) 0.47682(13) 0.85169(16) 0.0319(6) Uani 1 1 d . . . . .
H18A H 0.3963 0.4601 0.9008 0.038 Uiso 1 1 calc R U . . .
C19 C 0.39389(17) 0.51390(12) 0.81043(15) 0.0248(6) Uani 1 1 d . . . . .
C20 C 0.34150(16) 0.53965(12) 0.73809(14) 0.0233(5) Uani 1 1 d . . . . .
O21 O 0.37680(10) 0.57643(8) 0.70093(9) 0.0224(4) Uani 1 1 d . . . . .
O22 O 0.58691(12) 0.66358(9) 0.63568(11) 0.0322(4) Uani 1 1 d . . . . .
C23 C 0.6566(2) 0.65845(16) 0.61542(19) 0.0405(7) Uani 1 1 d . . . . .
H23A H 0.6379 0.6707 0.5616 0.061 Uiso 1 1 calc R U . . .
H23B H 0.6779 0.6124 0.6231 0.061 Uiso 1 1 calc R U . . .
H23C H 0.7023 0.6886 0.6475 0.061 Uiso 1 1 calc R U . . .
C24 C 0.10033(19) 0.74995(17) 0.56627(17) 0.0430(8) Uani 1 1 d . . . . .
H24A H 0.1281 0.7327 0.5349 0.064 Uiso 1 1 calc R U . . .
H24B H 0.0953 0.7986 0.5611 0.064 Uiso 1 1 calc R U . . .
H24C H 0.0434 0.7302 0.5492 0.064 Uiso 1 1 calc R U . . .
C25 C 0.1095(2) 0.75877(16) 0.69867(19) 0.0429(8) Uani 1 1 d . . . . .
H25A H 0.0535 0.7375 0.6828 0.064 Uiso 1 1 calc R U . . .
H25B H 0.1022 0.8072 0.6918 0.064 Uiso 1 1 calc R U . . .
H25C H 0.1447 0.7487 0.7526 0.064 Uiso 1 1 calc R U . . .
O26 O 0.47932(11) 0.52837(9) 0.83404(10) 0.0272(4) Uani 1 1 d . . . . .
C27 C 0.53090(18) 0.52855(15) 0.91499(15) 0.0348(7) Uani 1 1 d . . . . .
H27A H 0.5888 0.5434 0.9252 0.052 Uiso 1 1 calc R U . . .
H27B H 0.5331 0.4834 0.9352 0.052 Uiso 1 1 calc R U . . .
H27C H 0.5060 0.5590 0.9398 0.052 Uiso 1 1 calc R U . . .
O30 O 0.2739(7) 0.3063(5) 0.6012(8) 0.061(3) Uani 0.651(11) 1 d D U P A 1
C31 C 0.3487(9) 0.2935(4) 0.5908(10) 0.055(3) Uani 0.651(11) 1 d D U P A 1
H31A H 0.3344 0.2717 0.5408 0.066 Uiso 0.651(11) 1 calc R U P A 1
H31B H 0.3876 0.2640 0.6317 0.066 Uiso 0.651(11) 1 calc R U P A 1
C32 C 0.3900(4) 0.3608(3) 0.5937(5) 0.0472(17) Uani 0.651(11) 1 d D U P A 1
H32A H 0.3631 0.3847 0.5444 0.057 Uiso 0.651(11) 1 calc R U P A 1
H32B H 0.4521 0.3565 0.6085 0.057 Uiso 0.651(11) 1 calc R U P A 1
C33 C 0.3718(4) 0.3947(3) 0.6556(4) 0.0514(19) Uani 0.651(11) 1 d D U P A 1
H33A H 0.3739 0.4439 0.6521 0.062 Uiso 0.651(11) 1 calc R U P A 1
H33B H 0.4122 0.3802 0.7072 0.062 Uiso 0.651(11) 1 calc R U P A 1
C34 C 0.2814(8) 0.3702(5) 0.6363(10) 0.056(3) Uani 0.651(11) 1 d D U P A 1
H34A H 0.2718 0.3665 0.6832 0.067 Uiso 0.651(11) 1 calc R U P A 1
H34B H 0.2389 0.4016 0.6008 0.067 Uiso 0.651(11) 1 calc R U P A 1
O30' O 0.2731(11) 0.3060(9) 0.6086(14) 0.051(4) Uiso 0.349(11) 1 d D U P A 2
C31' C 0.3383(17) 0.2951(9) 0.584(2) 0.066(6) Uiso 0.349(11) 1 d D U P A 2
H31C H 0.3161 0.3002 0.5276 0.079 Uiso 0.349(11) 1 calc R U P A 2
H31D H 0.3632 0.2500 0.5982 0.079 Uiso 0.349(11) 1 calc R U P A 2
C32' C 0.4052(8) 0.3495(6) 0.6254(8) 0.055(4) Uiso 0.349(11) 1 d D U P A 2
H32C H 0.4459 0.3565 0.6021 0.066 Uiso 0.349(11) 1 calc R U P A 2
H32D H 0.4368 0.3403 0.6807 0.066 Uiso 0.349(11) 1 calc R U P A 2
C33' C 0.3413(7) 0.4081(5) 0.6090(8) 0.050(3) Uiso 0.349(11) 1 d D U P A 2
H33C H 0.3129 0.4195 0.5541 0.060 Uiso 0.349(11) 1 calc R U P A 2
H33D H 0.3680 0.4483 0.6394 0.060 Uiso 0.349(11) 1 calc R U P A 2
C34' C 0.2801(14) 0.3725(11) 0.6374(18) 0.060(7) Uiso 0.349(11) 1 d D U P A 2
H34C H 0.3042 0.3726 0.6940 0.072 Uiso 0.349(11) 1 calc R U P A 2
H34D H 0.2237 0.3947 0.6170 0.072 Uiso 0.349(11) 1 calc R U P A 2
O40 O 0.0571(6) 0.4230(3) 0.4561(5) 0.124(3) Uani 0.524(5) 1 d D U P B 1
C41 C 0.0916(7) 0.3749(4) 0.4279(7) 0.101(3) Uani 0.524(5) 1 d D U P B 1
H41A H 0.0455 0.3497 0.3871 0.121 Uiso 0.524(5) 1 calc R U P B 1
H41B H 0.1250 0.3432 0.4690 0.121 Uiso 0.524(5) 1 calc R U P B 1
C42 C 0.1479(7) 0.4066(5) 0.3964(9) 0.104(4) Uani 0.524(5) 1 d D U P B 1
H42A H 0.2085 0.3949 0.4269 0.125 Uiso 0.524(5) 1 calc R U P B 1
H42B H 0.1313 0.3936 0.3425 0.125 Uiso 0.524(5) 1 calc R U P B 1
C43 C 0.1325(7) 0.4775(4) 0.4030(7) 0.111(4) Uani 0.524(5) 1 d D U P B 1
H43A H 0.1166 0.5005 0.3534 0.134 Uiso 0.524(5) 1 calc R U P B 1
H43B H 0.1840 0.4992 0.4418 0.134 Uiso 0.524(5) 1 calc R U P B 1
C44 C 0.0617(8) 0.4795(5) 0.4264(7) 0.089(3) Uani 0.524(5) 1 d D U P B 1
H44A H 0.0714 0.5157 0.4640 0.107 Uiso 0.524(5) 1 calc R U P B 1
H44B H 0.0075 0.4886 0.3814 0.107 Uiso 0.524(5) 1 calc R U P B 1
O40' O 0.0155(6) 0.4699(5) 0.3738(6) 0.121(3) Uiso 0.476(5) 1 d D U P B 2
C41' C 0.0929(11) 0.4602(11) 0.4375(8) 0.147(5) Uiso 0.476(5) 1 d D U P B 2
H41C H 0.0827 0.4499 0.4832 0.177 Uiso 0.476(5) 1 calc R U P B 2
H41D H 0.1287 0.5008 0.4480 0.177 Uiso 0.476(5) 1 calc R U P B 2
C42' C 0.1360(11) 0.4027(10) 0.4186(9) 0.150(6) Uiso 0.476(5) 1 d D U P B 2
H42C H 0.1975 0.4117 0.4343 0.180 Uiso 0.476(5) 1 calc R U P B 2
H42D H 0.1294 0.3610 0.4430 0.180 Uiso 0.476(5) 1 calc R U P B 2
C43' C 0.0889(8) 0.3996(6) 0.3342(7) 0.114(4) Uiso 0.476(5) 1 d D U P B 2
H43C H 0.1284 0.4004 0.3091 0.137 Uiso 0.476(5) 1 calc R U P B 2
H43D H 0.0529 0.3591 0.3179 0.137 Uiso 0.476(5) 1 calc R U P B 2
C44' C 0.0365(7) 0.4606(6) 0.3175(6) 0.104(4) Uiso 0.476(5) 1 d D U P B 2
H44C H 0.0694 0.4993 0.3123 0.125 Uiso 0.476(5) 1 calc R U P B 2
H44D H -0.0152 0.4553 0.2690 0.125 Uiso 0.476(5) 1 calc R U P B 2

loop_
_atom_site_aniso_label
_atom_site_aniso_U_11
_atom_site_aniso_U_22
_atom_site_aniso_U_33
_atom_site_aniso_U_23
_atom_site_aniso_U_13
_atom_site_aniso_U_12
Zn1 0.0202(2) 0.0203(2) 0.0181(2) 0.000 0.00702(16) 0.000
Zn2 0.02129(16) 0.02482(16) 0.01908(15) -0.00014(12) 0.00647(12) 0.00041(13)
Cl1 0.0372(4) 0.0391(4) 0.0187(3) 0.0001(3) 0.0067(3) 0.0056(3)
O1 0.0217(9) 0.0233(9) 0.0215(9) 0.0062(7) 0.0070(7) 0.0005(7)
C2 0.0235(13) 0.0242(13) 0.0147(12) 0.0043(10) 0.0036(10) -0.0019(11)
C3 0.0245(13) 0.0267(14) 0.0213(13) 0.0012(11) 0.0069(11) -0.0024(11)
C4 0.0318(15) 0.0351(16) 0.0280(14) 0.0038(13) 0.0123(12) -0.0058(13)
C5 0.0424(18) 0.0296(16) 0.0438(18) 0.0108(14) 0.0185(15) -0.0065(14)
C6 0.0371(16) 0.0237(14) 0.0426(17) 0.0059(13) 0.0132(14) 0.0004(13)
C7 0.0230(13) 0.0262(14) 0.0218(13) 0.0012(11) 0.0038(11) -0.0025(11)
C8 0.0260(14) 0.0228(13) 0.0254(14) -0.0006(11) 0.0049(11) 0.0026(11)
N9 0.0234(11) 0.0278(12) 0.0189(11) 0.0024(9) 0.0068(9) 0.0033(10)
C10 0.0300(15) 0.0318(15) 0.0278(14) -0.0030(12) 0.0115(12) 0.0048(12)
C11 0.0256(14) 0.0377(16) 0.0304(15) -0.0002(13) 0.0116(12) 0.0044(13)
C12 0.0313(15) 0.0381(16) 0.0326(15) -0.0029(13) 0.0152(13) -0.0023(13)
N13 0.0250(12) 0.0332(13) 0.0253(12) -0.0013(11) 0.0086(10) -0.0001(10)
C14 0.0248(14) 0.0315(15) 0.0348(15) -0.0092(13) 0.0107(12) -0.0069(12)
C15 0.0278(14) 0.0228(13) 0.0314(14) -0.0043(11) 0.0155(12) -0.0048(11)
C16 0.0316(15) 0.0302(15) 0.0454(18) -0.0068(14) 0.0220(14) -0.0086(13)
C17 0.0467(18) 0.0313(16) 0.0427(17) 0.0010(14) 0.0290(15) -0.0070(14)
C18 0.0435(17) 0.0258(14) 0.0304(15) 0.0028(12) 0.0194(13) -0.0022(13)
C19 0.0288(14) 0.0208(13) 0.0273(14) -0.0024(11) 0.0140(11) -0.0019(11)
C20 0.0294(14) 0.0185(12) 0.0260(13) -0.0044(11) 0.0156(11) -0.0035(11)
O21 0.0214(9) 0.0253(9) 0.0208(9) 0.0027(7) 0.0091(7) -0.0025(8)
O22 0.0325(10) 0.0286(10) 0.0437(12) 0.0051(9) 0.0240(9) 0.0016(9)
C23 0.0422(17) 0.0427(18) 0.0519(19) 0.0023(15) 0.0346(16) 0.0005(15)
C24 0.0271(15) 0.055(2) 0.0367(17) 0.0052(16) 0.0039(13) 0.0049(15)
C25 0.0351(17) 0.0476(19) 0.051(2) -0.0047(16) 0.0234(15) 0.0055(15)
O26 0.0269(10) 0.0312(10) 0.0224(9) 0.0038(8) 0.0094(8) -0.0021(8)
C27 0.0353(16) 0.0393(17) 0.0233(14) 0.0074(13) 0.0059(12) 0.0013(14)
O30 0.062(4) 0.041(3) 0.105(7) -0.020(3) 0.059(4) -0.019(2)
C31 0.082(6) 0.037(3) 0.073(6) -0.006(3) 0.059(5) 0.005(3)
C32 0.046(3) 0.048(3) 0.058(4) -0.006(3) 0.033(3) -0.002(3)
C33 0.066(4) 0.046(3) 0.049(4) -0.011(3) 0.032(3) -0.014(3)
C34 0.068(5) 0.033(4) 0.091(6) -0.007(3) 0.057(4) 0.003(3)
O40 0.176(7) 0.076(5) 0.163(6) 0.028(4) 0.114(5) 0.012(5)
C41 0.099(6) 0.043(4) 0.203(9) 0.023(5) 0.105(6) 0.024(4)
C42 0.084(6) 0.115(8) 0.151(9) 0.018(7) 0.085(6) 0.024(6)
C43 0.149(9) 0.085(7) 0.155(9) -0.028(7) 0.118(8) -0.038(6)
C44 0.120(8) 0.085(6) 0.090(6) 0.015(5) 0.073(6) 0.020(6)

loop_
_atom_type_symbol
_atom_type_description
_atom_type_scat_dispersion_real
_atom_type_scat_dispersion_imag
_atom_type_scat_source
C C 0.0033 0.0016 'International Tables Vol C Tables 4.2.6.8 and 6.1.1.4'
H H 0.0000 0.0000 'International Tables Vol C Tables 4.2.6.8 and 6.1.1.4'
Cl Cl 0.1484 0.1585 'International Tables Vol C Tables 4.2.6.8 and 6.1.1.4'
N N 0.0061 0.0033 'International Tables Vol C Tables 4.2.6.8 and 6.1.1.4'
O O 0.0106 0.0060 'International Tables Vol C Tables 4.2.6.8 and 6.1.1.4'
Zn Zn 0.2839 1.4301 'International Tables Vol C Tables 4.2.6.8 and 6.1.1.4'

loop_
_geom_angle_atom_site_label_1
_geom_angle_atom_site_label_2
_geom_angle_atom_site_label_3
_geom_angle
_geom_angle_site_symmetry_1
_geom_angle_site_symmetry_3
O21 Zn1 O21 147.93(10) . 2_656
O21 Zn1 O1 125.70(7) . 2_656
O21 Zn1 O1 77.47(7) 2_656 2_656
O21 Zn1 O1 77.47(7) . .
O21 Zn1 O1 125.70(7) 2_656 .
O1 Zn1 O1 96.86(10) 2_656 .
O21 Zn1 O26 86.27(6) . 2_656
O21 Zn1 O26 73.08(6) 2_656 2_656
O1 Zn1 O26 148.02(6) 2_656 2_656
O1 Zn1 O26 90.41(7) . 2_656
O21 Zn1 O26 73.08(6) . .
O21 Zn1 O26 86.27(6) 2_656 .
O1 Zn1 O26 90.41(7) 2_656 .
O1 Zn1 O26 148.02(6) . .
O26 Zn1 O26 99.74(9) 2_656 .
O1 Zn2 O21 75.82(6) . .
O1 Zn2 N9 92.50(8) . .
O21 Zn2 N9 133.30(8) . .
O1 Zn2 N13 162.33(8) . .
O21 Zn2 N13 88.58(8) . .
N9 Zn2 N13 92.28(9) . .
O1 Zn2 Cl1 104.01(5) . .
O21 Zn2 Cl1 116.74(5) . .
N9 Zn2 Cl1 109.95(6) . .
N13 Zn2 Cl1 90.29(6) . .
C2 O1 Zn1 133.61(15) . .
C2 O1 Zn2 121.01(15) . .
Zn1 O1 Zn2 103.05(7) . .
O1 C2 C7 120.7(2) . .
O1 C2 C3 120.6(2) . .
C7 C2 C3 118.6(2) . .
O22 C3 C4 124.5(2) . .
O22 C3 C2 114.9(2) . .
C4 C3 C2 120.6(2) . .
C3 C4 C5 119.7(3) . .
C6 C5 C4 120.4(3) . .
C5 C6 C7 120.6(3) . .
C2 C7 C6 120.0(3) . .
C2 C7 C8 120.0(2) . .
C6 C7 C8 119.4(2) . .
N9 C8 C7 116.8(2) . .
C10 N9 C8 106.9(2) . .
C10 N9 Zn2 116.44(16) . .
C8 N9 Zn2 112.76(15) . .
N9 C10 C11 116.8(2) . .
C24 C11 C12 111.7(2) . .
C24 C11 C10 111.3(2) . .
C12 C11 C10 112.3(2) . .
C24 C11 C25 109.3(2) . .
C12 C11 C25 106.2(2) . .
C10 C11 C25 105.7(2) . .
N13 C12 C11 114.2(2) . .
C12 N13 C14 112.1(2) . .
C12 N13 Zn2 119.25(17) . .
C14 N13 Zn2 110.10(16) . .
N13 C14 C15 113.1(2) . .
C20 C15 C16 119.3(3) . .
C20 C15 C14 119.5(2) . .
C16 C15 C14 121.2(2) . .
C17 C16 C15 121.2(3) . .
C16 C17 C18 119.9(3) . .
C19 C18 C17 119.5(3) . .
O26 C19 C18 125.0(2) . .
O26 C19 C20 113.8(2) . .
C18 C19 C20 121.2(2) . .
O21 C20 C15 122.1(2) . .
O21 C20 C19 119.1(2) . .
C15 C20 C19 118.8(2) . .
C20 O21 Zn1 121.99(15) . .
C20 O21 Zn2 127.45(15) . .
Zn1 O21 Zn2 102.39(7) . .
C3 O22 C23 117.0(2) . .
C19 O26 C27 116.6(2) . .
C19 O26 Zn1 111.04(14) . .
C27 O26 Zn1 122.85(16) . .
C31 O30 C34 108.9(5) . .
O30 C31 C32 106.2(5) . .
C31 C32 C33 100.2(6) . .
C32 C33 C34 101.2(6) . .
O30 C34 C33 106.5(5) . .
C31' O30' C34' 109.0(8) . .
O30' C31' C32' 104.1(10) . .
C31' C32' C33' 96.6(10) . .
C32' C33' C34' 96.5(9) . .
O30' C34' C33' 104.4(9) . .
C44 O40 C41 108.9(7) . .
O40 C41 C42 109.3(6) . .
C43 C42 C41 101.9(6) . .
C42 C43 C44 105.0(6) . .
O40 C44 C43 109.2(8) . .
C44' O40' C41' 102.5(10) . .
O40' C41' C42' 106.4(9) . .
C43' C42' C41' 101.6(8) . .
C44' C43' C42' 102.0(7) . .
O40' C44' C43' 107.3(8) . .

loop_
_geom_bond_atom_site_label_1
_geom_bond_atom_site_label_2
_geom_bond_distance
_geom_bond_site_symmetry_2
Zn1 O21 2.0093(16) .
Zn1 O21 2.0094(16) 2_656
Zn1 O1 2.0213(16) 2_656
Zn1 O1 2.0213(16) .
Zn1 O26 2.3553(17) 2_656
Zn1 O26 2.3554(17) .
Zn2 O1 2.0371(17) .
Zn2 O21 2.0676(17) .
Zn2 N9 2.093(2) .
Zn2 N13 2.148(2) .
Zn2 Cl1 2.3043(7) .
O1 C2 1.340(3) .
C2 C7 1.394(4) .
C2 C3 1.413(4) .
C3 O22 1.372(3) .
C3 C4 1.388(4) .
C4 C5 1.388(4) .
C5 C6 1.374(4) .
C6 C7 1.398(4) .
C7 C8 1.500(4) .
C8 N9 1.493(3) .
N9 C10 1.483(3) .
C10 C11 1.538(4) .
C11 C24 1.524(4) .
C11 C12 1.529(4) .
C11 C25 1.539(4) .
C12 N13 1.470(4) .
N13 C14 1.482(3) .
C14 C15 1.500(4) .
C15 C20 1.393(4) .
C15 C16 1.399(4) .
C16 C17 1.375(4) .
C17 C18 1.385(4) .
C18 C19 1.384(4) .
C19 O26 1.380(3) .
C19 C20 1.403(4) .
C20 O21 1.340(3) .
O22 C23 1.417(3) .
O26 C27 1.436(3) .
O30 C31 1.411(8) .
O30 C34 1.429(7) .
C31 C32 1.515(8) .
C32 C33 1.518(7) .
C33 C34 1.526(9) .
O30' C31' 1.415(13) .
O30' C34' 1.430(12) .
C31' C32' 1.545(14) .
C32' C33' 1.550(12) .
C33' C34' 1.552(14) .
O40 C44 1.287(11) .
O40 C41 1.363(9) .
C41 C42 1.489(11) .
C42 C43 1.460(10) .
C43 C44 1.471(11) .
O40' C44' 1.295(10) .
O40' C41' 1.397(13) .
C41' C42' 1.497(12) .
C42' C43' 1.483(13) .
C43' C44' 1.473(11) .
